data_7022986
loop_
_publ_author_name
'Chen, Yanmei'
'Cao, Yanyuan'
'Chen, Wenqian'
'Gao, Qian'
'Li, Lei'
'Gao, Dandan'
'Liu, Wei'
'Li, Yahong'
'Li, Wu'

_publ_section_title
;
 Seven novel Sr(II)-Sm(III) and Sr(II)-Dy(III) coordination polymers:
 construction of five classes of structural topologies using different
 amounts of imidazole.
;
_journal_issue 27
_journal_name_full 'Dalton transactions (Cambridge, England : 2003)'
_journal_page_first 10011
_journal_page_last 10018
_journal_paper_doi 10.1039/c3dt50453k
_journal_volume 42
_journal_year 2013
_chemical_formula_moiety 'C21 H17 Dy N3 O16 Sr, C3 H5 N2, 3(H2 O)'
_chemical_formula_sum 'C24 H28 Dy N5 O19 Sr'
_chemical_formula_weight 940.63
_chemical_name_systematic
;
?
;
_space_group_IT_number 2
_symmetry_cell_setting triclinic
_symmetry_space_group_name_Hall '-P 1'
_symmetry_space_group_name_H-M 'P -1'
_atom_sites_solution_hydrogens geom
_atom_sites_solution_primary direct
_atom_sites_solution_secondary difmap
_audit_creation_method SHELXL-97
_cell_angle_alpha 81.491(4)
_cell_angle_beta 71.916(4)
_cell_angle_gamma 88.873(5)
_cell_formula_units_Z 2
_cell_length_a 9.992(3)
_cell_length_b 10.253(3)
_cell_length_c 16.044(4)
_cell_measurement_reflns_used 3086
_cell_measurement_temperature 296(2)
_cell_measurement_theta_max 25.888
_cell_measurement_theta_min 2.583
_cell_volume 1544.7(8)
_computing_cell_refinement 'SAINT (Bruker, 2005)'
_computing_data_collection 'APEX-II (Bruker, 2005)'
_computing_data_reduction 'SAINT (Bruker, 2005)'
_computing_molecular_graphics 'SHELXTL (Sheldrick, 2008) and DIAMOND (Brandenburg, 1999)'
_computing_publication_material 'SHELXTL (Sheldrick, 2008)'
_computing_structure_refinement 'SHELXL-97 (Sheldrick, 2008)'
_computing_structure_solution 'SHELXS-97 (Sheldrick, 2008)'
_diffrn_ambient_temperature 296(2)
_diffrn_measured_fraction_theta_full 0.999
_diffrn_measured_fraction_theta_max 0.999
_diffrn_measurement_device_type 'Bruker APEXII CCD'
_diffrn_measurement_method 'phi and omega scans'
_diffrn_radiation_monochromator graphite
_diffrn_radiation_source 'fine-focus sealed tube'
_diffrn_radiation_type MoK\a
_diffrn_radiation_wavelength 0.71073
_diffrn_reflns_av_R_equivalents 0.0493
_diffrn_reflns_av_sigmaI/netI 0.0422
_diffrn_reflns_limit_h_max 12
_diffrn_reflns_limit_h_min -12
_diffrn_reflns_limit_k_max 12
_diffrn_reflns_limit_k_min -12
_diffrn_reflns_limit_l_max 19
_diffrn_reflns_limit_l_min -19
_diffrn_reflns_number 23613
_diffrn_reflns_theta_full 26.00
_diffrn_reflns_theta_max 26.00
_diffrn_reflns_theta_min 2.01
_diffrn_standards_number 0
_exptl_absorpt_coefficient_mu 4.222
_exptl_absorpt_correction_T_max 0.4183
_exptl_absorpt_correction_T_min 0.3452
_exptl_absorpt_correction_type multi-scan
_exptl_absorpt_process_details 'SADABS (Bruker, 2005)'
_exptl_crystal_colour colourless
_exptl_crystal_density_diffrn 2.022
_exptl_crystal_density_meas ?
_exptl_crystal_density_method 'not measured'
_exptl_crystal_description flack
_exptl_crystal_F_000 926
_exptl_crystal_size_max 0.32
_exptl_crystal_size_mid 0.28
_exptl_crystal_size_min 0.25
_refine_diff_density_max 3.189
_refine_diff_density_min -1.248
_refine_diff_density_rms 0.161
_refine_ls_extinction_method none
_refine_ls_goodness_of_fit_ref 1.158
_refine_ls_hydrogen_treatment constr
_refine_ls_matrix_type full
_refine_ls_number_parameters 496
_refine_ls_number_reflns 6066
_refine_ls_number_restraints 42
_refine_ls_restrained_S_all 1.156
_refine_ls_R_factor_all 0.0592
_refine_ls_R_factor_gt 0.0542
_refine_ls_shift/su_max 0.001
_refine_ls_shift/su_mean 0.000
_refine_ls_structure_factor_coef Fsqd
_refine_ls_weighting_details 'calc w=1/[\s^2^(Fo^2^)+(0.0512P)^2^+10.4023P] where P=(Fo^2^+2Fc^2^)/3'
_refine_ls_weighting_scheme calc
_refine_ls_wR_factor_gt 0.1365
_refine_ls_wR_factor_ref 0.1390
_reflns_number_gt 5574
_reflns_number_total 6066
_reflns_threshold_expression &gt;2sigma(I)
_cod_data_source_file c3dt50453k.cif
_cod_data_source_block ccdc899487
_cod_depositor_comments
;
The following automatic conversions were performed:

'_exptl_crystal_density_meas' value 'not measured' was changed to '?'
- the value is perceived as not measured.

Automatic conversion script
Id: cif_fix_values 3008 2015-01-20 13:52:24Z robertas 
;
_cod_original_cell_volume 1544.7(7)
_cod_database_code 7022986

loop_
_symmetry_equiv_pos_as_xyz
'x, y, z'
'-x, -y, -z'

loop_
_atom_site_label
_atom_site_type_symbol
_atom_site_fract_x
_atom_site_fract_y
_atom_site_fract_z
_atom_site_U_iso_or_equiv
_atom_site_adp_type
_atom_site_occupancy
_atom_site_symmetry_multiplicity
_atom_site_calc_flag
_atom_site_refinement_flags
_atom_site_disorder_assembly
_atom_site_disorder_group
Dy1 Dy 0.51290(3) 0.15694(3) 0.23329(2) 0.03403(13) Uani 1 1 d . . .
O1 O 0.2977(5) 0.0580(5) 0.2321(4) 0.0404(12) Uani 1 1 d . . .
C1 C 0.3800(7) -0.1512(7) 0.2679(5) 0.0361(16) Uani 1 1 d . . .
N1 N 0.4972(6) -0.0874(6) 0.2635(4) 0.0358(13) Uani 1 1 d . . .
Sr2 Sr 0.05332(8) -0.09659(10) 0.11969(5) 0.0540(2) Uani 1 1 d . . .
O2 O 0.1597(5) -0.1170(6) 0.2465(4) 0.0447(13) Uani 1 1 d . . .
N2 N 0.6016(6) 0.2748(7) 0.3297(4) 0.0410(14) Uani 1 1 d . . .
C2 C 0.3682(9) -0.2859(8) 0.2850(5) 0.0454(18) Uani 1 1 d . . .
H2 H 0.2837 -0.3281 0.2904 0.054 Uiso 1 1 calc R . .
O3 O 0.7199(5) 0.0511(6) 0.2511(4) 0.0479(14) Uani 1 1 d . . .
N3 N 0.4511(7) 0.2721(6) 0.1025(4) 0.0394(14) Uani 1 1 d . A .
C3 C 0.4827(10) -0.3605(10) 0.2946(6) 0.056(2) Uani 1 1 d U . .
H3 H 0.4781 -0.4522 0.3048 0.067 Uiso 1 1 calc R . .
C4 C 0.6038(9) -0.2899(9) 0.2880(6) 0.0496(19) Uani 1 1 d U . .
H4 H 0.6831 -0.3344 0.2937 0.060 Uiso 1 1 calc R . .
C23 C 0.9437(15) 0.1019(14) 0.3673(10) 0.094(4) Uani 1 1 d . . .
H23 H 0.9534 0.0822 0.3110 0.112 Uiso 1 1 calc R . .
O4 O 0.8471(5) -0.1252(6) 0.2589(4) 0.0538(15) Uani 1 1 d . . .
C5 C 0.6065(7) -0.1551(8) 0.2730(5) 0.0405(17) Uani 1 1 d D . .
O5 O 0.3940(6) 0.0988(6) 0.3881(4) 0.0497(14) Uani 1 1 d . . .
C24 C 0.8576(15) 0.0959(15) 0.5106(9) 0.088(3) Uani 1 1 d U . .
H24 H 0.8018 0.0718 0.5691 0.106 Uiso 1 1 calc R . .
C6 C 0.2692(7) -0.0642(8) 0.2477(5) 0.0367(16) Uani 1 1 d . . .
O6 O 0.3552(9) 0.1272(10) 0.5285(5) 0.097(3) Uani 1 1 d . . .
O7 O 0.7001(6) 0.3181(6) 0.1576(4) 0.0471(13) Uani 1 1 d . . .
C7 C 0.7339(7) -0.0675(8) 0.2607(5) 0.0435(18) Uani 1 1 d D . .
C8 C 0.5445(10) 0.2479(10) 0.4171(6) 0.054(2) Uani 1 1 d . . .
O8 O 0.8581(7) 0.4652(8) 0.1577(5) 0.072(2) Uani 1 1 d . . .
O9 O 0.3599(6) 0.3351(6) 0.2608(4) 0.0483(14) Uani 1 1 d . . .
C9 C 0.5957(14) 0.3043(13) 0.4736(7) 0.080(4) Uani 1 1 d . . .
H9 H 0.5535 0.2847 0.5346 0.097 Uiso 1 1 calc R . .
O10 O 0.2178(8) 0.4844(7) 0.2219(5) 0.0684(19) Uani 1 1 d . . .
C10 C 0.7106(14) 0.3905(12) 0.4392(8) 0.081(4) Uani 1 1 d . . .
H10 H 0.7466 0.4301 0.4765 0.097 Uiso 1 1 calc R . .
O11 O 0.6228(5) 0.0771(6) 0.0945(4) 0.0462(13) Uani 1 1 d . . .
C11 C 0.7701(10) 0.4162(9) 0.3496(7) 0.058(2) Uani 1 1 d . . .
H11 H 0.8487 0.4726 0.3247 0.069 Uiso 1 1 calc R . .
C12 C 0.7115(8) 0.3571(8) 0.2956(6) 0.0439(18) Uani 1 1 d . . .
O12 O 0.6812(6) 0.1032(8) -0.0530(4) 0.0617(18) Uani 1 1 d . . .
C13 C 0.4220(10) 0.1494(11) 0.4478(6) 0.060(2) Uani 1 1 d . . .
O13 O 0.1080(10) 0.1405(8) 0.1389(6) 0.095(3) Uani 1 1 d . . .
H13A H 0.1579 0.1410 0.1731 0.114 Uiso 1 1 d R . .
H13B H 0.1648 0.1372 0.0874 0.114 Uiso 1 1 d R . .
C14 C 0.7631(8) 0.3820(8) 0.1961(6) 0.0461(19) Uani 1 1 d . . .
O14 O 0.9565(18) 0.6171(17) 0.9773(11) 0.191(7) Uani 1 1 d . . .
H14A H 1.0204 0.6596 0.9342 0.229 Uiso 1 1 d R . .
H14B H 0.9291 0.6728 1.0130 0.229 Uiso 1 1 d R . .
C15 C 0.3589(10) 0.3684(8) 0.1120(6) 0.051(2) Uani 1 1 d D . .
O15 O -0.1492(13) -0.0645(14) 0.0479(9) 0.045(3) Uani 0.50 1 d P . 1
O15' O -0.1884(16) -0.1401(19) 0.0767(13) 0.071(5) Uani 0.50 1 d P . 2
O16 O 0.0436(8) -0.3431(8) 0.1652(7) 0.089(3) Uani 1 1 d . . .
H16A H -0.0197 -0.4007 0.1706 0.107 Uiso 1 1 d R . .
H16B H 0.0943 -0.3978 0.1862 0.107 Uiso 1 1 d R . .
O17 O 0.0811(12) -0.1301(15) -0.0448(8) 0.055(3) Uani 0.50 1 d P . 1
O17' O 0.0850(15) -0.2507(16) -0.0109(11) 0.074(4) Uani 0.50 1 d P . 2
C16' C 0.291(3) 0.414(2) 0.0483(13) 0.054(7) Uani 0.50 1 d PD A 1
H16' H 0.2152 0.4689 0.0630 0.065 Uiso 0.50 1 calc PR A 1
C17' C 0.336(2) 0.378(3) -0.0363(15) 0.055(6) Uani 0.50 1 d PD A 1
H17' H 0.3010 0.4099 -0.0823 0.066 Uiso 0.50 1 calc PR A 1
C18' C 0.443(2) 0.285(3) -0.0419(13) 0.054(9) Uani 0.50 1 d PD A 1
H18' H 0.4769 0.2533 -0.0956 0.065 Uiso 0.50 1 calc PR A 1
C16 C 0.338(3) 0.448(2) 0.0387(13) 0.057(8) Uani 0.50 1 d PD A 2
H16 H 0.2870 0.5246 0.0429 0.068 Uiso 0.50 1 calc PR A 2
C17 C 0.401(2) 0.402(2) -0.0413(16) 0.054(6) Uani 0.50 1 d PD A 2
H17 H 0.3804 0.4465 -0.0903 0.065 Uiso 0.50 1 calc PR A 2
C18 C 0.492(3) 0.297(3) -0.0574(12) 0.063(9) Uani 0.50 1 d PD A 2
H18 H 0.5363 0.2718 -0.1127 0.076 Uiso 0.50 1 calc PR A 2
O18 O 0.123(3) 0.4748(19) 0.4162(9) 0.298(16) Uani 1 1 d . . .
H18A H 0.1778 0.4306 0.3797 0.358 Uiso 1 1 d R . .
H18B H 0.0777 0.5221 0.3863 0.358 Uiso 1 1 d R . .
O19 O 0.9273(14) 0.7059(11) 0.3977(7) 0.127(4) Uani 1 1 d . . .
H19A H 0.9623 0.7580 0.3496 0.153 Uiso 1 1 d R . .
H19B H 0.8560 0.7197 0.4407 0.153 Uiso 1 1 d R . .
C19 C 0.5049(9) 0.2354(8) 0.0232(5) 0.0470(19) Uani 1 1 d D . .
C20 C 0.3050(9) 0.4015(8) 0.2056(6) 0.0453(19) Uani 1 1 d . A .
C21 C 0.6091(8) 0.1305(9) 0.0204(5) 0.0451(19) Uani 1 1 d . A .
N5 N 0.8463(11) 0.0566(11) 0.4411(7) 0.086(3) Uani 1 1 d . . .
H5 H 0.7792 0.0040 0.4428 0.104 Uiso 1 1 calc R . .
N4 N 0.9736(13) 0.1838(12) 0.4781(8) 0.095(3) Uani 1 1 d U . .
H4A H 1.0060 0.2304 0.5083 0.114 Uiso 1 1 calc R . .
C22 C 1.0253(15) 0.1812(14) 0.3890(10) 0.094(4) Uani 1 1 d . . .
H22 H 1.1048 0.2276 0.3502 0.113 Uiso 1 1 calc R . .

loop_
_atom_site_aniso_label
_atom_site_aniso_U_11
_atom_site_aniso_U_22
_atom_site_aniso_U_33
_atom_site_aniso_U_23
_atom_site_aniso_U_13
_atom_site_aniso_U_12
Dy1 0.02471(18) 0.0425(2) 0.0378(2) -0.01536(14) -0.00937(14) -0.00142(12)
O1 0.027(2) 0.050(3) 0.050(3) -0.014(3) -0.017(2) -0.002(2)
C1 0.029(3) 0.046(4) 0.033(4) -0.016(3) -0.005(3) -0.008(3)
N1 0.024(3) 0.046(3) 0.039(3) -0.017(3) -0.006(2) -0.003(2)
Sr2 0.0291(4) 0.0957(7) 0.0416(4) -0.0174(4) -0.0131(3) -0.0107(4)
O2 0.031(3) 0.059(3) 0.049(3) -0.015(3) -0.015(2) -0.010(2)
N2 0.033(3) 0.051(4) 0.044(4) -0.016(3) -0.015(3) -0.001(3)
C2 0.043(4) 0.050(5) 0.046(4) -0.018(4) -0.013(4) -0.008(3)
O3 0.030(3) 0.045(3) 0.074(4) -0.013(3) -0.023(3) -0.003(2)
N3 0.038(3) 0.040(3) 0.040(3) -0.012(3) -0.010(3) -0.002(3)
C3 0.056(5) 0.053(5) 0.056(5) -0.011(4) -0.015(4) 0.006(4)
C4 0.043(4) 0.050(4) 0.057(5) -0.015(4) -0.013(4) 0.005(3)
C23 0.087(9) 0.101(10) 0.085(9) -0.020(8) -0.011(8) -0.022(8)
O4 0.025(3) 0.065(4) 0.071(4) -0.016(3) -0.013(3) 0.012(2)
C5 0.026(3) 0.051(4) 0.047(4) -0.020(4) -0.010(3) 0.004(3)
O5 0.042(3) 0.064(4) 0.044(3) -0.015(3) -0.012(3) -0.009(3)
C24 0.088(7) 0.105(8) 0.075(7) -0.025(6) -0.027(6) 0.018(6)
C6 0.025(3) 0.058(5) 0.027(3) -0.012(3) -0.005(3) -0.005(3)
O6 0.092(6) 0.150(8) 0.042(4) -0.022(5) -0.005(4) -0.057(6)
O7 0.042(3) 0.055(3) 0.048(3) -0.019(3) -0.013(3) -0.009(3)
C7 0.030(4) 0.060(5) 0.045(4) -0.018(4) -0.013(3) 0.001(3)
C8 0.056(5) 0.065(6) 0.048(5) -0.017(4) -0.022(4) -0.009(4)
O8 0.058(4) 0.088(5) 0.069(4) -0.016(4) -0.012(3) -0.038(4)
O9 0.047(3) 0.057(3) 0.049(3) -0.027(3) -0.019(3) 0.015(3)
C9 0.099(9) 0.100(9) 0.052(6) -0.015(6) -0.033(6) -0.036(7)
O10 0.082(5) 0.060(4) 0.083(5) -0.039(4) -0.042(4) 0.039(4)
C10 0.097(9) 0.093(8) 0.071(7) -0.015(6) -0.050(7) -0.032(7)
O11 0.033(3) 0.063(4) 0.045(3) -0.020(3) -0.011(2) 0.000(2)
C11 0.059(5) 0.058(5) 0.068(6) -0.012(5) -0.035(5) -0.010(4)
C12 0.042(4) 0.041(4) 0.057(5) -0.014(4) -0.024(4) 0.001(3)
O12 0.039(3) 0.101(5) 0.047(3) -0.039(4) -0.003(3) 0.003(3)
C13 0.053(5) 0.085(7) 0.044(5) -0.014(5) -0.013(4) -0.010(5)
O13 0.119(7) 0.071(5) 0.100(7) -0.005(5) -0.044(6) 0.016(5)
C14 0.036(4) 0.046(4) 0.061(5) -0.019(4) -0.017(4) -0.004(3)
O14 0.187(15) 0.215(17) 0.179(15) -0.086(13) -0.040(12) -0.019(13)
C15 0.065(5) 0.040(4) 0.049(5) -0.007(4) -0.020(4) 0.005(4)
O15 0.035(7) 0.056(8) 0.053(8) -0.022(7) -0.021(6) 0.010(6)
O15' 0.040(8) 0.085(12) 0.098(14) -0.047(11) -0.021(8) 0.017(8)
O16 0.057(4) 0.073(5) 0.163(9) -0.058(5) -0.056(5) 0.016(4)
O17 0.035(6) 0.084(10) 0.048(7) -0.018(7) -0.014(5) 0.001(6)
O17' 0.065(9) 0.076(10) 0.079(10) -0.048(9) -0.002(7) -0.001(7)
C16' 0.082(19) 0.026(12) 0.053(13) -0.003(9) -0.019(12) 0.008(12)
C17' 0.055(14) 0.078(16) 0.040(11) -0.016(10) -0.022(12) 0.011(12)
C18' 0.058(19) 0.068(16) 0.017(9) -0.002(9) 0.014(10) 0.012(15)
C16 0.076(17) 0.023(11) 0.062(14) 0.017(9) -0.017(12) -0.010(10)
C17 0.060(14) 0.056(13) 0.051(12) 0.007(9) -0.029(13) 0.003(11)
C18 0.07(2) 0.078(16) 0.024(11) -0.002(11) 0.014(12) -0.016(15)
O18 0.47(3) 0.27(2) 0.094(9) -0.052(11) 0.030(14) -0.28(2)
O19 0.184(12) 0.124(9) 0.083(7) -0.005(6) -0.058(7) -0.037(8)
C19 0.050(5) 0.046(4) 0.040(4) -0.006(4) -0.007(4) -0.004(4)
C20 0.045(4) 0.036(4) 0.061(5) -0.021(4) -0.018(4) 0.001(3)
C21 0.033(4) 0.060(5) 0.042(4) -0.021(4) -0.005(3) -0.011(3)
N5 0.078(7) 0.092(7) 0.088(7) -0.023(6) -0.018(6) -0.011(6)
N4 0.100(7) 0.109(7) 0.097(7) -0.051(6) -0.046(6) 0.010(6)
C22 0.087(9) 0.088(9) 0.087(9) -0.008(7) 0.001(7) -0.019(7)

loop_
_atom_type_symbol
_atom_type_description
_atom_type_scat_dispersion_real
_atom_type_scat_dispersion_imag
_atom_type_scat_source
C C 0.0033 0.0016 'International Tables Vol C Tables 4.2.6.8 and 6.1.1.4'
H H 0.0000 0.0000 'International Tables Vol C Tables 4.2.6.8 and 6.1.1.4'
N N 0.0061 0.0033 'International Tables Vol C Tables 4.2.6.8 and 6.1.1.4'
O O 0.0106 0.0060 'International Tables Vol C Tables 4.2.6.8 and 6.1.1.4'
Sr Sr -1.5307 3.2498 'International Tables Vol C Tables 4.2.6.8 and 6.1.1.4'
Dy Dy -0.1892 4.4098 'International Tables Vol C Tables 4.2.6.8 and 6.1.1.4'

loop_
_geom_angle_atom_site_label_1
_geom_angle_atom_site_label_2
_geom_angle_atom_site_label_3
_geom_angle
_geom_angle_site_symmetry_1
_geom_angle_site_symmetry_3
O9 Dy1 O5 78.8(2) . .
O9 Dy1 O3 147.3(2) . .
O5 Dy1 O3 90.4(2) . .
O9 Dy1 O1 79.62(19) . .
O5 Dy1 O1 78.55(19) . .
O3 Dy1 O1 128.68(18) . .
O9 Dy1 O11 128.4(2) . .
O5 Dy1 O11 146.1(2) . .
O3 Dy1 O11 75.4(2) . .
O1 Dy1 O11 86.63(18) . .
O9 Dy1 O7 87.5(2) . .
O5 Dy1 O7 129.71(19) . .
O3 Dy1 O7 75.9(2) . .
O1 Dy1 O7 146.00(19) . .
O11 Dy1 O7 77.03(19) . .
O9 Dy1 N2 75.9(2) . .
O5 Dy1 N2 65.4(2) . .
O3 Dy1 N2 71.5(2) . .
O1 Dy1 N2 139.5(2) . .
O11 Dy1 N2 133.81(19) . .
O7 Dy1 N2 64.4(2) . .
O9 Dy1 N1 137.8(2) . .
O5 Dy1 N1 73.5(2) . .
O3 Dy1 N1 64.55(18) . .
O1 Dy1 N1 64.24(19) . .
O11 Dy1 N1 72.6(2) . .
O7 Dy1 N1 134.74(19) . .
N2 Dy1 N1 118.2(2) . .
O9 Dy1 N3 64.5(2) . .
O5 Dy1 N3 136.1(2) . .
O3 Dy1 N3 133.5(2) . .
O1 Dy1 N3 72.03(19) . .
O11 Dy1 N3 64.0(2) . .
O7 Dy1 N3 74.0(2) . .
N2 Dy1 N3 122.9(2) . .
N1 Dy1 N3 118.8(2) . .
C6 O1 Dy1 125.0(4) . .
N1 C1 C2 121.5(7) . .
N1 C1 C6 114.3(7) . .
C2 C1 C6 124.1(7) . .
C5 N1 C1 119.5(7) . .
C5 N1 Dy1 120.2(5) . .
C1 N1 Dy1 120.3(5) . .
O4 Sr2 O16 78.4(2) 1_455 .
O4 Sr2 O12 146.4(2) 1_455 2_655
O16 Sr2 O12 89.8(2) . 2_655
O4 Sr2 O2 74.64(18) 1_455 .
O16 Sr2 O2 78.8(2) . .
O12 Sr2 O2 72.23(19) 2_655 .
O4 Sr2 O13 92.5(3) 1_455 .
O16 Sr2 O13 151.8(3) . .
O12 Sr2 O13 83.3(3) 2_655 .
O2 Sr2 O13 73.1(2) . .
O4 Sr2 O15 81.3(3) 1_455 .
O16 Sr2 O15 101.7(4) . .
O12 Sr2 O15 132.2(3) 2_655 .
O2 Sr2 O15 155.4(3) . .
O13 Sr2 O15 103.2(4) . .
O4 Sr2 O17 132.5(3) 1_455 .
O16 Sr2 O17 90.1(4) . .
O12 Sr2 O17 78.1(3) 2_655 .
O2 Sr2 O17 148.2(3) . .
O13 Sr2 O17 114.9(4) . .
O15 Sr2 O17 55.9(4) . .
O4 Sr2 O17' 122.3(3) 1_455 .
O16 Sr2 O17' 62.7(4) . .
O12 Sr2 O17' 77.2(3) 2_655 .
O2 Sr2 O17' 130.3(4) . .
O13 Sr2 O17' 140.4(4) . .
O15 Sr2 O17' 68.0(5) . .
O17 Sr2 O17' 27.4(4) . .
O4 Sr2 O15' 71.1(4) 1_455 .
O16 Sr2 O15' 84.6(4) . .
O12 Sr2 O15' 139.5(4) 2_655 .
O2 Sr2 O15' 144.3(4) . .
O13 Sr2 O15' 117.9(4) . .
O15 Sr2 O15' 18.4(4) . .
O17 Sr2 O15' 61.9(4) . .
O17' Sr2 O15' 64.6(5) . .
O4 Sr2 O15 140.6(3) 1_455 2
O16 Sr2 O15 132.3(4) . 2
O12 Sr2 O15 68.6(3) 2_655 2
O2 Sr2 O15 128.1(3) . 2
O13 Sr2 O15 69.9(3) . 2
O15 Sr2 O15 69.7(5) . 2
O17 Sr2 O15 45.2(4) . 2
O17' Sr2 O15 71.0(5) . 2
O15' Sr2 O15 86.1(6) . 2
O4 Sr2 O17 90.2(3) 1_455 2
O16 Sr2 O17 145.5(3) . 2
O12 Sr2 O17 115.4(3) 2_655 2
O2 Sr2 O17 129.7(3) . 2
O13 Sr2 O17 59.7(3) . 2
O15 Sr2 O17 44.1(4) . 2
O17 Sr2 O17 73.8(5) . 2
O17' Sr2 O17 98.6(5) . 2
O15' Sr2 O17 61.0(5) . 2
O15 Sr2 O17 50.4(3) 2 2
O4 Sr2 C7 19.1(2) 1_455 1_455
O16 Sr2 C7 91.6(2) . 1_455
O12 Sr2 C7 162.10(19) 2_655 1_455
O2 Sr2 C7 90.55(18) . 1_455
O13 Sr2 C7 87.1(3) . 1_455
O15 Sr2 C7 64.9(3) . 1_455
O17 Sr2 C7 119.7(3) . 1_455
O17' Sr2 C7 119.1(3) . 1_455
O15' Sr2 C7 58.4(4) . 1_455
O15 Sr2 C7 121.9(3) 2 1_455
O17 Sr2 C7 71.7(3) 2 1_455
O4 Sr2 H13B 111.2 1_455 .
O16 Sr2 H13B 155.0 . .
O12 Sr2 H13B 69.4 2_655 .
O2 Sr2 H13B 81.7 . .
O13 Sr2 H13B 19.0 . .
O15 Sr2 H13B 102.6 . .
O17 Sr2 H13B 98.5 . .
O17' Sr2 H13B 122.2 . .
O15' Sr2 H13B 120.2 . .
O15 Sr2 H13B 53.5 2 .
O17 Sr2 H13B 59.3 2 .
C7 Sr2 H13B 104.1 1_455 .
C6 O2 Sr2 128.2(5) . .
C12 N2 C8 119.8(7) . .
C12 N2 Dy1 120.6(5) . .
C8 N2 Dy1 119.5(5) . .
C1 C2 C3 120.2(8) . .
C1 C2 H2 119.9 . .
C3 C2 H2 119.9 . .
C7 O3 Dy1 124.3(5) . .
C19 N3 C15 118.8(7) . .
C19 N3 Dy1 120.9(5) . .
C15 N3 Dy1 120.3(5) . .
C4 C3 C2 116.3(8) . .
C4 C3 H3 121.9 . .
C2 C3 H3 121.9 . .
C5 C4 C3 120.2(8) . .
C5 C4 H4 119.9 . .
C3 C4 H4 119.9 . .
N5 C23 C22 105.8(13) . .
N5 C23 H23 127.1 . .
C22 C23 H23 127.1 . .
C7 O4 Sr2 120.3(5) . 1_655
N1 C5 C4 122.3(7) . .
N1 C5 C7 112.7(7) . .
C4 C5 C7 125.0(7) . .
C13 O5 Dy1 124.3(6) . .
N5 C24 N4 103.7(12) . .
N5 C24 H24 128.1 . .
N4 C24 H24 128.1 . .
O2 C6 O1 125.9(7) . .
O2 C6 C1 118.0(7) . .
O1 C6 C1 116.1(6) . .
C14 O7 Dy1 124.2(5) . .
O3 C7 O4 125.5(7) . .
O3 C7 C5 118.0(7) . .
O4 C7 C5 116.5(7) . .
O3 C7 Sr2 102.0(5) . 1_655
O4 C7 Sr2 40.6(4) . 1_655
C5 C7 Sr2 125.2(5) . 1_655
N2 C8 C9 121.7(9) . .
N2 C8 C13 114.7(7) . .
C9 C8 C13 123.6(9) . .
C20 O9 Dy1 126.3(5) . .
C8 C9 C10 119.4(10) . .
C8 C9 H9 120.3 . .
C10 C9 H9 120.3 . .
C11 C10 C9 118.7(9) . .
C11 C10 H10 120.6 . .
C9 C10 H10 120.6 . .
C21 O11 Dy1 123.8(5) . .
C10 C11 C12 119.1(9) . .
C10 C11 H11 120.5 . .
C12 C11 H11 120.5 . .
N2 C12 C11 121.3(8) . .
N2 C12 C14 114.4(7) . .
C11 C12 C14 124.3(8) . .
C21 O12 Sr2 129.8(5) . 2_655
O6 C13 O5 125.3(9) . .
O6 C13 C8 118.6(9) . .
O5 C13 C8 116.1(8) . .
Sr2 O13 H13A 111.8 . .
Sr2 O13 H13B 79.9 . .
H13A O13 H13B 106.5 . .
O8 C14 O7 124.4(9) . .
O8 C14 C12 119.5(8) . .
O7 C14 C12 116.0(7) . .
H14A O14 H14B 103.3 . .
N3 C15 C16 121.5(14) . .
N3 C15 C16' 123.1(12) . .
C16 C15 C16' 22.9(12) . .
N3 C15 C20 113.8(7) . .
C16 C15 C20 123.4(14) . .
C16' C15 C20 121.4(12) . .
Sr2 O15 Sr2 110.3(5) . 2
Sr2 O16 H16A 131.1 . .
Sr2 O16 H16B 134.8 . .
H16A O16 H16B 93.8 . .
Sr2 O17 Sr2 106.2(5) . 2
C17' C16' C15 121.3(19) . .
C17' C16' H16' 119.4 . .
C15 C16' H16' 119.4 . .
C16' C17' C18' 110(2) . .
C16' C17' H17' 124.9 . .
C18' C17' H17' 124.9 . .
C17' C18' C19 128(2) . .
C17' C18' H18' 115.9 . .
C19 C18' H18' 115.9 . .
C17 C16 C15 114(2) . .
C17 C16 H16 123.1 . .
C15 C16 H16 123.1 . .
C16 C17 C18 128(2) . .
C16 C17 H17 115.8 . .
C18 C17 H17 115.8 . .
C17 C18 C19 108.5(19) . .
C17 C18 H18 125.7 . .
C19 C18 H18 125.7 . .
H18A O18 H18B 105.0 . .
H19A O19 H19B 126.3 . .
N3 C19 C18 127.9(13) . .
N3 C19 C18' 117.0(13) . .
C18 C19 C18' 19.9(18) . .
N3 C19 C21 113.8(7) . .
C18 C19 C21 117.5(13) . .
C18' C19 C21 128.6(13) . .
O10 C20 O9 126.2(8) . .
O10 C20 C15 119.1(8) . .
O9 C20 C15 114.7(7) . .
O12 C21 O11 124.2(8) . .
O12 C21 C19 118.7(8) . .
O11 C21 C19 117.0(7) . .
C24 N5 C23 115.3(13) . .
C24 N5 H5 122.3 . .
C23 N5 H5 122.3 . .
C22 N4 C24 106.6(11) . .
C22 N4 H4A 126.7 . .
C24 N4 H4A 126.7 . .
C23 C22 N4 108.4(12) . .
C23 C22 H22 125.8 . .
N4 C22 H22 125.8 . .

loop_
_geom_bond_atom_site_label_1
_geom_bond_atom_site_label_2
_geom_bond_distance
_geom_bond_site_symmetry_2
Dy1 O9 2.361(5) .
Dy1 O5 2.387(6) .
Dy1 O3 2.392(5) .
Dy1 O1 2.402(5) .
Dy1 O11 2.412(5) .
Dy1 O7 2.413(5) .
Dy1 N2 2.467(6) .
Dy1 N1 2.478(6) .
Dy1 N3 2.495(7) .
O1 C6 1.261(9) .
C1 N1 1.331(9) .
C1 C2 1.367(11) .
C1 C6 1.492(11) .
N1 C5 1.319(9) .
Sr2 O4 2.509(6) 1_455
Sr2 O16 2.520(8) .
Sr2 O12 2.538(6) 2_655
Sr2 O2 2.554(5) .
Sr2 O13 2.585(9) .
Sr2 O15 2.616(12) .
Sr2 O17 2.640(12) .
Sr2 O17' 2.745(13) .
Sr2 O15' 2.771(15) .
Sr2 O15 2.832(15) 2
Sr2 O17 2.950(14) 2
Sr2 C7 3.328(7) 1_455
Sr2 H13B 2.5755 .
O2 C6 1.236(8) .
N2 C12 1.321(10) .
N2 C8 1.327(11) .
C2 C3 1.400(12) .
C2 H2 0.9300 .
O3 C7 1.214(10) .
N3 C19 1.326(10) .
N3 C15 1.330(11) .
C3 C4 1.389(13) .
C3 H3 0.9300 .
C4 C5 1.366(12) .
C4 H4 0.9300 .
C23 N5 1.305(16) .
C23 C22 1.317(19) .
C23 H23 0.9300 .
O4 C7 1.261(9) .
O4 Sr2 2.509(6) 1_655
C5 C7 1.517(7) .
O5 C13 1.259(11) .
C24 N5 1.277(16) .
C24 N4 1.397(18) .
C24 H24 0.9300 .
O6 C13 1.247(12) .
O7 C14 1.259(9) .
C7 Sr2 3.328(7) 1_655
C8 C9 1.368(13) .
C8 C13 1.512(13) .
O8 C14 1.234(10) .
O9 C20 1.288(10) .
C9 C10 1.380(15) .
C9 H9 0.9300 .
O10 C20 1.202(10) .
C10 C11 1.361(15) .
C10 H10 0.9300 .
O11 C21 1.280(10) .
C11 C12 1.394(12) .
C11 H11 0.9300 .
C12 C14 1.501(12) .
O12 C21 1.243(10) .
O12 Sr2 2.538(6) 2_655
O13 H13A 0.8491 .
O13 H13B 0.8500 .
O14 H14A 0.8500 .
O14 H14B 0.8500 .
C15 C16 1.396(14) .
C15 C16' 1.411(14) .
C15 C20 1.518(12) .
O15 Sr2 2.832(15) 2
O16 H16A 0.8501 .
O16 H16B 0.8499 .
O17 Sr2 2.950(14) 2
C16' C17' 1.395(14) .
C16' H16' 0.9300 .
C17' C18' 1.399(14) .
C17' H17' 0.9300 .
C18' C19 1.403(14) .
C18' H18' 0.9300 .
C16 C17 1.391(15) .
C16 H16 0.9300 .
C17 C18 1.393(15) .
C17 H17 0.9300 .
C18 C19 1.395(14) .
C18 H18 0.9300 .
O18 H18A 0.8500 .
O18 H18B 0.8500 .
O19 H19A 0.8500 .
O19 H19B 0.8500 .
C19 C21 1.478(12) .
N5 H5 0.8600 .
N4 C22 1.364(17) .
N4 H4A 0.8600 .
C22 H22 0.9300 .

loop_
_geom_hbond_atom_site_label_D
_geom_hbond_atom_site_label_H
_geom_hbond_atom_site_label_A
_geom_hbond_distance_DH
_geom_hbond_distance_HA
_geom_hbond_distance_DA
_geom_hbond_angle_DHA
_geom_hbond_site_symmetry_A
C2 H2 O10 0.93 2.54 3.258(11) 134.2 1_545
O19 H19B O6 0.85 2.57 3.261(18) 139.0 2_666
O19 H19A O4 0.85 2.31 2.918(12) 128.6 1_565
O19 H19A O2 0.85 2.39 3.153(13) 149.5 1_665
O18 H18B O19 0.85 2.38 3.08(3) 139.8 1_455
O18 H18A O10 0.85 2.42 2.950(15) 121.4 .
O18 H18A O9 0.85 2.50 3.34(2) 170.8 .
O16 H16B O10 0.85 1.87 2.715(10) 174.8 1_545
O16 H16A O8 0.85 1.93 2.769(9) 168.1 1_445
O13 H13A O1 0.85 2.03 2.804(10) 152.1 .

loop_
_geom_torsion_atom_site_label_1
_geom_torsion_atom_site_label_2
_geom_torsion_atom_site_label_3
_geom_torsion_atom_site_label_4
_geom_torsion
_geom_torsion_site_symmetry_1
_geom_torsion_site_symmetry_4
O9 Dy1 O1 C6 -156.2(6) . .
O5 Dy1 O1 C6 -75.6(6) . .
O3 Dy1 O1 C6 5.5(7) . .
O11 Dy1 O1 C6 73.8(6) . .
O7 Dy1 O1 C6 134.5(5) . .
N2 Dy1 O1 C6 -102.6(6) . .
N1 Dy1 O1 C6 1.4(5) . .
N3 Dy1 O1 C6 137.5(6) . .
C2 C1 N1 C5 2.4(11) . .
C6 C1 N1 C5 -174.5(7) . .
C2 C1 N1 Dy1 -179.6(6) . .
C6 C1 N1 Dy1 3.6(8) . .
O9 Dy1 N1 C5 -150.7(5) . .
O5 Dy1 N1 C5 -99.6(6) . .
O3 Dy1 N1 C5 -1.1(5) . .
O1 Dy1 N1 C5 175.4(6) . .
O11 Dy1 N1 C5 80.6(6) . .
O7 Dy1 N1 C5 30.5(7) . .
N2 Dy1 N1 C5 -50.3(6) . .
N3 Dy1 N1 C5 126.4(6) . .
O9 Dy1 N1 C1 31.2(7) . .
O5 Dy1 N1 C1 82.3(5) . .
O3 Dy1 N1 C1 -179.2(6) . .
O1 Dy1 N1 C1 -2.7(5) . .
O11 Dy1 N1 C1 -97.4(5) . .
O7 Dy1 N1 C1 -147.6(5) . .
N2 Dy1 N1 C1 131.6(5) . .
N3 Dy1 N1 C1 -51.6(6) . .
O4 Sr2 O2 C6 -147.6(7) 1_455 .
O16 Sr2 O2 C6 131.5(7) . .
O12 Sr2 O2 C6 38.1(7) 2_655 .
O13 Sr2 O2 C6 -50.1(7) . .
O15 Sr2 O2 C6 -134.9(9) . .
O17 Sr2 O2 C6 60.1(10) . .
O17' Sr2 O2 C6 92.9(8) . .
O15' Sr2 O2 C6 -164.7(8) . .
O15 Sr2 O2 C6 -4.2(8) 2 .
O17 Sr2 O2 C6 -70.5(7) 2 .
C7 Sr2 O2 C6 -136.9(7) 1_455 .
O9 Dy1 N2 C12 -99.6(6) . .
O5 Dy1 N2 C12 176.4(7) . .
O3 Dy1 N2 C12 77.2(6) . .
O1 Dy1 N2 C12 -154.2(5) . .
O11 Dy1 N2 C12 30.8(7) . .
O7 Dy1 N2 C12 -5.6(6) . .
N1 Dy1 N2 C12 123.3(6) . .
N3 Dy1 N2 C12 -53.3(6) . .
O9 Dy1 N2 C8 85.3(7) . .
O5 Dy1 N2 C8 1.3(6) . .
O3 Dy1 N2 C8 -97.9(7) . .
O1 Dy1 N2 C8 30.6(8) . .
O11 Dy1 N2 C8 -144.4(6) . .
O7 Dy1 N2 C8 179.3(7) . .
N1 Dy1 N2 C8 -51.8(7) . .
N3 Dy1 N2 C8 131.6(6) . .
N1 C1 C2 C3 -2.9(12) . .
C6 C1 C2 C3 173.6(7) . .
O9 Dy1 O3 C7 145.8(6) . .
O5 Dy1 O3 C7 76.2(7) . .
O1 Dy1 O3 C7 0.7(8) . .
O11 Dy1 O3 C7 -72.7(7) . .
O7 Dy1 O3 C7 -152.7(7) . .
N2 Dy1 O3 C7 140.1(7) . .
N1 Dy1 O3 C7 4.8(6) . .
N3 Dy1 O3 C7 -101.8(7) . .
O9 Dy1 N3 C19 178.5(7) . .
O5 Dy1 N3 C19 -145.0(6) . .
O3 Dy1 N3 C19 32.1(7) . .
O1 Dy1 N3 C19 -94.7(6) . .
O11 Dy1 N3 C19 0.5(6) . .
O7 Dy1 N3 C19 83.6(6) . .
N2 Dy1 N3 C19 127.5(6) . .
N1 Dy1 N3 C19 -49.1(6) . .
O9 Dy1 N3 C15 -4.2(6) . .
O5 Dy1 N3 C15 32.3(7) . .
O3 Dy1 N3 C15 -150.6(6) . .
O1 Dy1 N3 C15 82.7(6) . .
O11 Dy1 N3 C15 177.8(7) . .
O7 Dy1 N3 C15 -99.1(6) . .
N2 Dy1 N3 C15 -55.2(7) . .
N1 Dy1 N3 C15 128.2(6) . .
C1 C2 C3 C4 1.6(13) . .
C2 C3 C4 C5 0.1(13) . .
C1 N1 C5 C4 -0.6(12) . .
Dy1 N1 C5 C4 -178.7(6) . .
C1 N1 C5 C7 176.5(7) . .
Dy1 N1 C5 C7 -1.6(9) . .
C3 C4 C5 N1 -0.6(13) . .
C3 C4 C5 C7 -177.3(8) . .
O9 Dy1 O5 C13 -78.3(8) . .
O3 Dy1 O5 C13 70.7(8) . .
O1 Dy1 O5 C13 -159.8(8) . .
O11 Dy1 O5 C13 134.4(7) . .
O7 Dy1 O5 C13 -1.1(9) . .
N2 Dy1 O5 C13 1.3(7) . .
N1 Dy1 O5 C13 134.0(8) . .
N3 Dy1 O5 C13 -111.4(8) . .
Sr2 O2 C6 O1 56.6(10) . .
Sr2 O2 C6 C1 -122.5(6) . .
Dy1 O1 C6 O2 -179.3(5) . .
Dy1 O1 C6 C1 -0.2(9) . .
N1 C1 C6 O2 176.9(6) . .
C2 C1 C6 O2 0.1(11) . .
N1 C1 C6 O1 -2.3(9) . .
C2 C1 C6 O1 -179.0(7) . .
O9 Dy1 O7 C14 79.7(6) . .
O5 Dy1 O7 C14 6.5(7) . .
O3 Dy1 O7 C14 -71.9(6) . .
O1 Dy1 O7 C14 146.8(6) . .
O11 Dy1 O7 C14 -149.9(7) . .
N2 Dy1 O7 C14 4.1(6) . .
N1 Dy1 O7 C14 -101.1(6) . .
N3 Dy1 O7 C14 143.9(7) . .
Dy1 O3 C7 O4 170.4(6) . .
Dy1 O3 C7 C5 -7.4(11) . .
Dy1 O3 C7 Sr2 133.8(4) . 1_655
Sr2 O4 C7 O3 -63.8(11) 1_655 .
Sr2 O4 C7 C5 114.1(7) 1_655 .
N1 C5 C7 O3 5.6(11) . .
C4 C5 C7 O3 -177.3(8) . .
N1 C5 C7 O4 -172.4(7) . .
C4 C5 C7 O4 4.6(13) . .
N1 C5 C7 Sr2 -125.8(6) . 1_655
C4 C5 C7 Sr2 51.2(11) . 1_655
C12 N2 C8 C9 0.6(15) . .
Dy1 N2 C8 C9 175.8(9) . .
C12 N2 C8 C13 -178.4(8) . .
Dy1 N2 C8 C13 -3.2(11) . .
O5 Dy1 O9 C20 -149.1(7) . .
O3 Dy1 O9 C20 138.1(6) . .
O1 Dy1 O9 C20 -68.9(6) . .
O11 Dy1 O9 C20 8.3(7) . .
O7 Dy1 O9 C20 79.5(6) . .
N2 Dy1 O9 C20 143.7(7) . .
N1 Dy1 O9 C20 -99.6(7) . .
N3 Dy1 O9 C20 6.0(6) . .
N2 C8 C9 C10 -0.7(19) . .
C13 C8 C9 C10 178.2(12) . .
C8 C9 C10 C11 0(2) . .
O9 Dy1 O11 C21 2.2(7) . .
O5 Dy1 O11 C21 139.7(6) . .
O3 Dy1 O11 C21 -152.4(6) . .
O1 Dy1 O11 C21 76.1(6) . .
O7 Dy1 O11 C21 -73.9(6) . .
N2 Dy1 O11 C21 -107.1(6) . .
N1 Dy1 O11 C21 140.1(6) . .
N3 Dy1 O11 C21 4.5(5) . .
C9 C10 C11 C12 1.3(18) . .
C8 N2 C12 C11 0.4(13) . .
Dy1 N2 C12 C11 -174.7(6) . .
C8 N2 C12 C14 -178.3(8) . .
Dy1 N2 C12 C14 6.6(9) . .
C10 C11 C12 N2 -1.4(15) . .
C10 C11 C12 C14 177.2(10) . .
Dy1 O5 C13 O6 174.8(10) . .
Dy1 O5 C13 C8 -3.3(13) . .
N2 C8 C13 O6 -174.1(10) . .
C9 C8 C13 O6 6.9(18) . .
N2 C8 C13 O5 4.2(14) . .
C9 C8 C13 O5 -174.8(11) . .
Dy1 O7 C14 O8 -179.4(7) . .
Dy1 O7 C14 C12 -2.4(10) . .
N2 C12 C14 O8 174.3(8) . .
C11 C12 C14 O8 -4.3(13) . .
N2 C12 C14 O7 -2.9(11) . .
C11 C12 C14 O7 178.5(8) . .
C19 N3 C15 C16 -12.5(17) . .
Dy1 N3 C15 C16 170.1(12) . .
C19 N3 C15 C16' 14.6(17) . .
Dy1 N3 C15 C16' -162.8(14) . .
C19 N3 C15 C20 -180.0(7) . .
Dy1 N3 C15 C20 2.6(10) . .
O4 Sr2 O15 Sr2 152.9(5) 1_455 2
O16 Sr2 O15 Sr2 -131.0(4) . 2
O12 Sr2 O15 Sr2 -30.5(7) 2_655 2
O2 Sr2 O15 Sr2 140.6(6) . 2
O13 Sr2 O15 Sr2 62.4(5) . 2
O17 Sr2 O15 Sr2 -49.0(5) . 2
O17' Sr2 O15 Sr2 -77.0(5) . 2
O15' Sr2 O15 Sr2 -152.5(19) . 2
O15 Sr2 O15 Sr2 0.0 2 2
O17 Sr2 O15 Sr2 53.5(5) 2 2
C7 Sr2 O15 Sr2 142.7(5) 1_455 2
O4 Sr2 O17 Sr2 74.9(6) 1_455 2
O16 Sr2 O17 Sr2 149.1(4) . 2
O12 Sr2 O17 Sr2 -121.2(4) 2_655 2
O2 Sr2 O17 Sr2 -142.5(4) . 2
O13 Sr2 O17 Sr2 -44.4(5) . 2
O15 Sr2 O17 Sr2 45.0(4) . 2
O17' Sr2 O17 Sr2 153.8(10) . 2
O15' Sr2 O17 Sr2 65.3(5) . 2
O15 Sr2 O17 Sr2 -49.6(5) 2 2
O17 Sr2 O17 Sr2 0.0 2 2
C7 Sr2 O17 Sr2 57.2(5) 1_455 2
N3 C15 C16' C17' -12(3) . .
C16 C15 C16' C17' 81(5) . .
C20 C15 C16' C17' -176.6(19) . .
C15 C16' C17' C18' 5(3) . .
C16' C17' C18' C19 -2(4) . .
N3 C15 C16 C17 11(3) . .
C16' C15 C16 C17 -90(5) . .
C20 C15 C16 C17 177.5(15) . .
C15 C16 C17 C18 -7(4) . .
C16 C17 C18 C19 4(4) . .
C15 N3 C19 C18 9(2) . .
Dy1 N3 C19 C18 -173(2) . .
C15 N3 C19 C18' -10.5(19) . .
Dy1 N3 C19 C18' 166.9(16) . .
C15 N3 C19 C21 178.3(7) . .
Dy1 N3 C19 C21 -4.4(9) . .
C17 C18 C19 N3 -5(4) . .
C17 C18 C19 C18' 58(6) . .
C17 C18 C19 C21 -173.2(17) . .
C17' C18' C19 N3 5(4) . .
C17' C18' C19 C18 -123(9) . .
C17' C18' C19 C21 175(2) . .
Dy1 O9 C20 O10 173.1(7) . .
Dy1 O9 C20 C15 -6.9(10) . .
N3 C15 C20 O10 -177.7(8) . .
C16 C15 C20 O10 15.1(18) . .
C16' C15 C20 O10 -12.0(17) . .
N3 C15 C20 O9 2.3(11) . .
C16 C15 C20 O9 -164.9(14) . .
C16' C15 C20 O9 168.0(14) . .
Sr2 O12 C21 O11 -51.8(12) 2_655 .
Sr2 O12 C21 C19 125.3(7) 2_655 .
Dy1 O11 C21 O12 168.7(6) . .
Dy1 O11 C21 C19 -8.5(9) . .
N3 C19 C21 O12 -169.2(7) . .
C18 C19 C21 O12 1(2) . .
C18' C19 C21 O12 21(2) . .
N3 C19 C21 O11 8.1(10) . .
C18 C19 C21 O11 178.3(18) . .
C18' C19 C21 O11 -161.9(18) . .
N4 C24 N5 C23 3.2(17) . .
C22 C23 N5 C24 -1.7(19) . .
N5 C24 N4 C22 -3.4(15) . .
N5 C23 C22 N4 -0.7(18) . .
C24 N4 C22 C23 2.5(17) . .
